data_4060911
loop_
_publ_author_name
'Ito, Jun-ichi'
'Shima, Takanori'
'Suzuki, Hiroharu'

_publ_section_title
;
 Synthesis of Group 8-Group 6 Heterotrimetallic Polyhydrido Complexes
 Having Only a C~5~Me~5~ Group as Auxiliary Ligand
;
_journal_coden_ASTM ORGND7
_journal_issue 6
_journal_name_full Organometallics
_journal_page_first 1333
_journal_page_last 1336
_journal_paper_doi 10.1021/om050963c
_journal_volume 25
_journal_year 2006
_chemical_formula_sum 'C32 H54 Mo Ru2'
_chemical_formula_weight 736.83
_space_group_IT_number 4
_symmetry_cell_setting monoclinic
_symmetry_space_group_name_Hall 'P 2yb'
_symmetry_space_group_name_H-M 'P 1 21 1'
_cell_angle_alpha 90.00
_cell_angle_beta 101.95(4)
_cell_angle_gamma 90.00
_cell_formula_units_Z 2
_cell_length_a 11.088(6)
_cell_length_b 12.012(4)
_cell_length_c 12.627(5)
_cell_measurement_temperature 153(2)
_cell_volume 1645.3(12)
_diffrn_ambient_temperature 153(2)
_exptl_crystal_density_diffrn 1.487
_cod_duplicate_entry 4074866
_cod_original_sg_symbol_H-M 'P 21'
_cod_database_code 4060911

loop_
_symmetry_equiv_pos_as_xyz
'x, y, z'
'-x, y+1/2, -z'

loop_
_atom_site_label
_atom_site_type_symbol
_atom_site_fract_x
_atom_site_fract_y
_atom_site_fract_z
_atom_site_U_iso_or_equiv
_atom_site_adp_type
_atom_site_occupancy
_atom_site_symmetry_multiplicity
_atom_site_calc_flag
_atom_site_refinement_flags
_atom_site_disorder_assembly
_atom_site_disorder_group
Ru1 Ru 0.88106(6) 0.22266(6) 0.20821(5) 0.02515(16) Uani 1 1 d D . .
Ru2 Ru 1.13109(7) 0.12176(6) 0.33605(5) 0.02714(17) Uani 1 1 d D . .
Mo1 Mo 1.09945(7) 0.27620(6) 0.19555(6) 0.02221(16) Uani 1 1 d D . .
H1 H 0.962(5) 0.234(8) 0.108(4) 0.03(2) Uiso 1 1 d D . .
H2 H 0.976(7) 0.334(6) 0.246(10) 0.07(4) Uiso 1 1 d D . .
H3 H 1.159(7) 0.140(5) 0.210(4) 0.005(18) Uiso 1 1 d D . .
H4 H 1.170(16) 0.259(6) 0.333(6) 2(3) Uiso 1 1 d D . .
H5 H 0.971(14) 0.14(2) 0.313(19) 0.22(12) Uiso 1 1 d D . .
C1 C 1.1849(8) 0.3112(7) 0.0499(7) 0.0268(18) Uani 1 1 d . . .
C2 C 1.2839(8) 0.3141(7) 0.1424(7) 0.0276(18) Uani 1 1 d . . .
C3 C 1.2640(9) 0.4042(8) 0.2089(7) 0.031(2) Uani 1 1 d . . .
C4 C 1.1520(10) 0.4592(8) 0.1596(8) 0.036(2) Uani 1 1 d . . .
C5 C 1.1043(9) 0.4027(7) 0.0601(8) 0.031(2) Uani 1 1 d . . .
C6 C 1.1787(12) 0.2400(10) -0.0477(9) 0.049(3) Uani 1 1 d . . .
H6A H 1.0924 0.2292 -0.0838 0.074 Uiso 1 1 calc R . .
H6B H 1.2166 0.1676 -0.0259 0.074 Uiso 1 1 calc R . .
H6C H 1.2232 0.2764 -0.0976 0.074 Uiso 1 1 calc R . .
C7 C 1.3950(9) 0.2400(11) 0.1617(10) 0.050(3) Uani 1 1 d . . .
H7A H 1.3749 0.1701 0.1218 0.075 Uiso 1 1 calc R . .
H7B H 1.4202 0.2241 0.2392 0.075 Uiso 1 1 calc R . .
H7C H 1.4625 0.2773 0.1366 0.075 Uiso 1 1 calc R . .
C8 C 1.3492(13) 0.4408(12) 0.3141(10) 0.058(4) Uani 1 1 d . . .
H8A H 1.2996 0.4640 0.3661 0.087 Uiso 1 1 calc R . .
H8B H 1.4000 0.5034 0.2994 0.087 Uiso 1 1 calc R . .
H8C H 1.4025 0.3786 0.3443 0.087 Uiso 1 1 calc R . .
C9 C 1.1059(13) 0.5642(9) 0.2000(11) 0.054(3) Uani 1 1 d . . .
H9A H 1.0159 0.5609 0.1899 0.080 Uiso 1 1 calc R . .
H9B H 1.1291 0.6276 0.1595 0.080 Uiso 1 1 calc R . .
H9C H 1.1424 0.5732 0.2771 0.080 Uiso 1 1 calc R . .
C10 C 0.9936(11) 0.4383(10) -0.0219(9) 0.052(3) Uani 1 1 d . . .
H10A H 0.9528 0.3726 -0.0592 0.077 Uiso 1 1 calc R . .
H10B H 1.0192 0.4880 -0.0747 0.077 Uiso 1 1 calc R . .
H10C H 0.9361 0.4776 0.0145 0.077 Uiso 1 1 calc R . .
C11 C 0.7083(8) 0.1461(7) 0.1229(8) 0.030(2) Uani 1 1 d . . .
C12 C 0.7164(8) 0.1263(9) 0.2347(8) 0.0303(19) Uani 1 1 d . . .
C13 C 0.7220(8) 0.2324(9) 0.2884(7) 0.032(2) Uani 1 1 d . . .
C14 C 0.7134(8) 0.3176(8) 0.2085(7) 0.0281(19) Uani 1 1 d . . .
C15 C 0.7045(7) 0.2677(9) 0.1061(7) 0.0252(18) Uani 1 1 d . . .
C16 C 0.6918(10) 0.0617(11) 0.0330(10) 0.050(3) Uani 1 1 d . . .
H16A H 0.7325 -0.0088 0.0611 0.060 Uiso 1 1 calc R . .
H16B H 0.7319 0.0892 -0.0251 0.060 Uiso 1 1 calc R . .
C17 C 0.7106(12) 0.0152(11) 0.2846(12) 0.057(4) Uani 1 1 d . . .
H17A H 0.7590 0.0162 0.3589 0.086 Uiso 1 1 calc R . .
H17B H 0.7442 -0.0409 0.2424 0.086 Uiso 1 1 calc R . .
H17C H 0.6246 -0.0030 0.2855 0.086 Uiso 1 1 calc R . .
C18 C 0.7240(10) 0.2491(12) 0.4056(8) 0.054(4) Uani 1 1 d . . .
H18A H 0.7680 0.1871 0.4471 0.081 Uiso 1 1 calc R . .
H18B H 0.6393 0.2519 0.4170 0.081 Uiso 1 1 calc R . .
H18C H 0.7661 0.3191 0.4298 0.081 Uiso 1 1 calc R . .
C19 C 0.7108(10) 0.4386(10) 0.2325(11) 0.048(3) Uani 1 1 d . . .
H19A H 0.7587 0.4528 0.3056 0.072 Uiso 1 1 calc R . .
H19B H 0.6254 0.4625 0.2279 0.072 Uiso 1 1 calc R . .
H19C H 0.7467 0.4803 0.1799 0.072 Uiso 1 1 calc R . .
C20 C 0.6884(11) 0.3211(11) -0.0017(9) 0.050(3) Uani 1 1 d . . .
H20A H 0.7414 0.2842 -0.0441 0.075 Uiso 1 1 calc R . .
H20B H 0.7109 0.4000 0.0073 0.075 Uiso 1 1 calc R . .
H20C H 0.6021 0.3146 -0.0395 0.075 Uiso 1 1 calc R . .
C21 C 0.5548(12) 0.0397(18) -0.0140(18) 0.109(8) Uani 1 1 d . . .
H21A H 0.5470 -0.0165 -0.0713 0.163 Uiso 1 1 calc R . .
H21B H 0.5150 0.1089 -0.0441 0.163 Uiso 1 1 calc R . .
H21C H 0.5149 0.0126 0.0434 0.163 Uiso 1 1 calc R . .
C22 C 1.2435(9) -0.0260(8) 0.3693(7) 0.031(2) Uani 1 1 d . . .
C23 C 1.2979(10) 0.0632(9) 0.4398(7) 0.036(2) Uani 1 1 d . . .
C24 C 1.2135(10) 0.0923(7) 0.5060(8) 0.036(2) Uani 1 1 d . . .
C25 C 1.1081(9) 0.0217(8) 0.4761(7) 0.031(2) Uani 1 1 d . . .
C26 C 1.1264(9) -0.0516(7) 0.3913(8) 0.031(2) Uani 1 1 d . . .
C27 C 1.3026(11) -0.0820(10) 0.2855(9) 0.047(3) Uani 1 1 d . . .
H27A H 1.3542 -0.0274 0.2564 0.056 Uiso 1 1 calc R . .
H27B H 1.2376 -0.1084 0.2248 0.056 Uiso 1 1 calc R . .
C28 C 1.4259(10) 0.1093(12) 0.4500(10) 0.056(3) Uani 1 1 d . . .
H28A H 1.4519 0.1012 0.3808 0.084 Uiso 1 1 calc R . .
H28B H 1.4830 0.0684 0.5064 0.084 Uiso 1 1 calc R . .
H28C H 1.4264 0.1882 0.4696 0.084 Uiso 1 1 calc R . .
C29 C 1.2362(12) 0.1790(9) 0.5944(8) 0.049(3) Uani 1 1 d . . .
H29A H 1.1596 0.1928 0.6196 0.073 Uiso 1 1 calc R . .
H29B H 1.2639 0.2483 0.5661 0.073 Uiso 1 1 calc R . .
H29C H 1.2997 0.1523 0.6550 0.073 Uiso 1 1 calc R . .
C30 C 1.0012(12) 0.0171(12) 0.5336(10) 0.053(3) Uani 1 1 d . . .
H30A H 0.9739 0.0930 0.5450 0.080 Uiso 1 1 calc R . .
H30B H 1.0276 -0.0199 0.6037 0.080 Uiso 1 1 calc R . .
H30C H 0.9330 -0.0246 0.4894 0.080 Uiso 1 1 calc R . .
C31 C 1.0438(10) -0.1436(9) 0.3410(9) 0.045(3) Uani 1 1 d . . .
H31A H 1.0652 -0.1652 0.2724 0.068 Uiso 1 1 calc R . .
H31B H 0.9580 -0.1183 0.3275 0.068 Uiso 1 1 calc R . .
H31C H 1.0539 -0.2077 0.3901 0.068 Uiso 1 1 calc R . .
C32 C 1.3827(15) -0.1810(12) 0.3347(11) 0.069(4) Uani 1 1 d . . .
H32A H 1.4191 -0.2163 0.2787 0.104 Uiso 1 1 calc R . .
H32B H 1.3317 -0.2352 0.3633 0.104 Uiso 1 1 calc R . .
H32C H 1.4486 -0.1546 0.3934 0.104 Uiso 1 1 calc R . .

loop_
_atom_site_aniso_label
_atom_site_aniso_U_11
_atom_site_aniso_U_22
_atom_site_aniso_U_33
_atom_site_aniso_U_23
_atom_site_aniso_U_13
_atom_site_aniso_U_12
Ru1 0.0180(3) 0.0285(3) 0.0294(4) -0.0049(3) 0.0058(3) -0.0017(3)
Ru2 0.0342(4) 0.0236(3) 0.0217(3) 0.0056(3) 0.0015(3) 0.0014(3)
Mo1 0.0218(4) 0.0210(3) 0.0250(3) 0.0038(3) 0.0074(3) -0.0005(3)
C1 0.025(4) 0.028(4) 0.031(4) 0.005(3) 0.014(3) -0.003(3)
C2 0.023(4) 0.028(4) 0.035(5) 0.007(3) 0.012(3) 0.002(3)
C3 0.029(5) 0.033(5) 0.031(5) 0.007(4) 0.007(4) -0.018(4)
C4 0.040(6) 0.028(5) 0.044(6) -0.002(4) 0.022(4) -0.009(4)
C5 0.034(5) 0.024(5) 0.031(4) 0.011(4) 0.002(4) 0.000(4)
C6 0.067(8) 0.042(6) 0.046(6) -0.012(5) 0.029(5) -0.011(5)
C7 0.024(5) 0.055(7) 0.076(8) 0.019(6) 0.023(5) 0.012(5)
C8 0.059(8) 0.072(9) 0.038(6) 0.002(6) -0.003(5) -0.029(7)
C9 0.077(9) 0.019(5) 0.078(8) -0.001(5) 0.045(7) 0.003(5)
C10 0.040(6) 0.059(8) 0.049(7) 0.036(6) -0.005(5) -0.003(5)
C11 0.018(4) 0.032(5) 0.039(5) -0.024(4) 0.004(3) -0.003(3)
C12 0.012(4) 0.033(5) 0.045(5) 0.003(5) 0.005(3) -0.004(4)
C13 0.018(4) 0.044(5) 0.033(5) -0.011(4) 0.005(3) -0.008(4)
C14 0.016(4) 0.036(5) 0.032(5) -0.009(4) 0.003(3) -0.001(3)
C15 0.004(3) 0.042(5) 0.029(4) 0.000(4) 0.003(3) 0.004(3)
C16 0.032(6) 0.054(7) 0.065(8) -0.040(6) 0.014(5) -0.004(5)
C17 0.036(6) 0.050(7) 0.082(10) 0.013(7) 0.004(6) -0.017(5)
C18 0.040(6) 0.093(11) 0.034(5) -0.018(6) 0.020(4) -0.017(6)
C19 0.032(6) 0.036(6) 0.070(8) -0.012(5) 0.001(5) 0.012(5)
C20 0.039(6) 0.062(7) 0.043(6) 0.015(5) -0.004(5) -0.001(5)
C21 0.030(7) 0.135(17) 0.156(18) -0.101(15) 0.007(9) -0.012(8)
C22 0.032(5) 0.029(5) 0.027(4) 0.011(4) -0.002(4) 0.011(4)
C23 0.044(6) 0.034(5) 0.024(4) 0.015(4) -0.006(4) 0.006(4)
C24 0.053(6) 0.024(5) 0.030(5) 0.002(3) 0.006(4) 0.006(4)
C25 0.032(5) 0.030(5) 0.030(5) 0.016(4) 0.003(4) 0.007(4)
C26 0.034(5) 0.026(4) 0.031(5) 0.009(3) -0.001(4) -0.002(4)
C27 0.052(7) 0.051(7) 0.038(6) 0.008(5) 0.011(5) 0.027(5)
C28 0.036(6) 0.062(8) 0.062(7) 0.023(6) -0.008(5) -0.006(5)
C29 0.074(8) 0.034(5) 0.032(5) -0.001(4) -0.003(5) 0.007(5)
C30 0.049(7) 0.070(8) 0.045(6) 0.021(6) 0.018(5) 0.014(6)
C31 0.045(6) 0.038(6) 0.046(6) 0.006(5) -0.007(5) -0.011(5)
C32 0.087(10) 0.071(9) 0.054(8) 0.012(7) 0.023(7) 0.050(8)

loop_
_geom_bond_atom_site_label_1
_geom_bond_atom_site_label_2
_geom_bond_distance
_geom_bond_site_symmetry_2
_geom_bond_publ_flag
Ru1 C15 2.177(8) . ?
Ru1 C14 2.181(9) . ?
Ru1 C11 2.196(8) . ?
Ru1 C13 2.212(9) . ?
Ru1 C12 2.244(9) . ?
Ru1 Mo1 2.5423(15) . ?
Ru1 Ru2 3.1474(18) . ?
Ru2 C23 2.152(9) . ?
Ru2 C22 2.159(9) . ?
Ru2 C24 2.181(10) . ?
Ru2 C25 2.196(8) . ?
Ru2 C26 2.200(9) . ?
Ru2 Mo1 2.5406(11) . ?
Mo1 C1 2.275(8) . ?
Mo1 C5 2.296(8) . ?
Mo1 C2 2.326(8) . ?
Mo1 C4 2.342(9) . ?
Mo1 C3 2.365(8) . ?
C1 C2 1.428(13) . ?
C1 C5 1.438(13) . ?
C1 C6 1.490(13) . ?
C2 C3 1.415(13) . ?
C2 C7 1.497(13) . ?
C3 C4 1.430(15) . ?
C3 C8 1.527(14) . ?
C4 C5 1.429(14) . ?
C4 C9 1.490(14) . ?
C5 C10 1.495(13) . ?
C11 C12 1.416(13) . ?
C11 C15 1.475(14) . ?
C11 C16 1.504(12) . ?
C12 C13 1.439(15) . ?
C12 C17 1.483(16) . ?
C13 C14 1.426(14) . ?
C13 C18 1.488(13) . ?
C14 C15 1.409(13) . ?
C14 C19 1.487(14) . ?
C15 C20 1.482(14) . ?
C16 C21 1.535(16) . ?
C22 C26 1.416(14) . ?
C22 C23 1.444(14) . ?
C22 C27 1.513(14) . ?
C23 C24 1.422(15) . ?
C23 C28 1.504(16) . ?
C24 C25 1.430(14) . ?
C24 C29 1.509(14) . ?
C25 C26 1.433(14) . ?
C25 C30 1.514(14) . ?
C26 C31 1.490(13) . ?
C27 C32 1.536(15) . ?
